data_1566812
loop_
_publ_author_name
'Tang, Qi'
'Shi, Xiaodong'
'Richardson, David'
'Wojtas, Lukasz'
'Shan, Chuan'
'He, Ying'
'Lan, Yu'
'Yuan, Teng'
'Ye, Xiaohan'
'Li, Shi-Jun'
'Zhao, Kai'

_publ_section_title
;
 Design and Synthesis of Stable Four-Coordinated Benzotriazole-Borane with
 Tunable Fluorescence Emission
;
_journal_name_full 'Chemical Science'
_journal_paper_doi 10.1039/D2SC01103D
_journal_year 2022
_chemical_formula_moiety 'C22 H17 B N4'
_chemical_formula_sum 'C22 H17 B N4'
_chemical_formula_weight 348.20
_space_group_crystal_system monoclinic
_space_group_IT_number 14
_space_group_name_Hall '-P 2yn'
_space_group_name_H-M_alt 'P 1 21/n 1'
_atom_sites_solution_hydrogens mixed
_audit_creation_date 2021-07-08
_audit_creation_method
;
Olex2 1.3
(compiled 2020.11.12 svn.r5f609507 for OlexSys, GUI svn.r6272)
;
_audit_update_record
;
2021-10-03 deposited with the CCDC.	2022-04-18 downloaded from the CCDC.
;
_cell_angle_alpha 90
_cell_angle_beta 100.3030(10)
_cell_angle_gamma 90
_cell_formula_units_Z 4
_cell_length_a 7.1974(2)
_cell_length_b 14.8004(5)
_cell_length_c 16.7357(5)
_cell_measurement_reflns_used 9844
_cell_measurement_temperature 100.0
_cell_measurement_theta_max 79.80
_cell_measurement_theta_min 4.02
_cell_volume 1754.01(9)
_computing_cell_refinement 'SAINT V8.40B (?, 2016)'
_computing_data_reduction 'SAINT V8.40B (?, 2016)'
_computing_molecular_graphics 'Olex2 1.3 (Dolomanov et al., 2009)'
_computing_publication_material 'Olex2 1.3 (Dolomanov et al., 2009)'
_computing_structure_refinement 'XL  (Sheldrick, 2008)'
_diffrn_ambient_temperature 100.0
_diffrn_measured_fraction_theta_full 0.999
_diffrn_measured_fraction_theta_max 0.985
_diffrn_measurement_device_type 'Bruker D8 Venture PHOTON II CPAD'
_diffrn_measurement_method 'omega scans'
_diffrn_radiation_monochromator mirrors
_diffrn_radiation_type CuK\a
_diffrn_radiation_wavelength 1.54178
_diffrn_reflns_av_R_equivalents 0.0512
_diffrn_reflns_av_unetI/netI 0.0333
_diffrn_reflns_Laue_measured_fraction_full 0.999
_diffrn_reflns_Laue_measured_fraction_max 0.985
_diffrn_reflns_limit_h_max 9
_diffrn_reflns_limit_h_min -9
_diffrn_reflns_limit_k_max 18
_diffrn_reflns_limit_k_min -18
_diffrn_reflns_limit_l_max 21
_diffrn_reflns_limit_l_min -21
_diffrn_reflns_number 29054
_diffrn_reflns_point_group_measured_fraction_full 0.999
_diffrn_reflns_point_group_measured_fraction_max 0.985
_diffrn_reflns_theta_full 67.679
_diffrn_reflns_theta_max 80.143
_diffrn_reflns_theta_min 4.016
_diffrn_source 'INCOATEC Imus micro-focus source'
_diffrn_source_current 1.0
_diffrn_source_power 0.05
_diffrn_source_voltage 50.0
_diffrn_standards_number 0
_exptl_absorpt_coefficient_mu 0.621
_exptl_absorpt_correction_T_max 1.0000
_exptl_absorpt_correction_T_min 0.8021
_exptl_absorpt_correction_type multi-scan
_exptl_absorpt_process_details
;
SADABS-2016/2 (Bruker,2016/2) was used for absorption correction.
wR2(int) was 0.1371 before and 0.0690 after correction.
The Ratio of minimum to maximum transmission is 0.8021.
The \l/2 correction factor is Not present.
;
_exptl_crystal_density_diffrn 1.319
_exptl_crystal_description plate
_exptl_crystal_F_000 728
_exptl_crystal_size_max 0.47
_exptl_crystal_size_mid 0.16
_exptl_crystal_size_min 0.07
_refine_diff_density_max 0.289
_refine_diff_density_min -0.303
_refine_diff_density_rms 0.060
_refine_ls_extinction_method none
_refine_ls_goodness_of_fit_ref 1.045
_refine_ls_hydrogen_treatment mixed
_refine_ls_matrix_type full
_refine_ls_number_parameters 248
_refine_ls_number_reflns 3773
_refine_ls_number_restraints 0
_refine_ls_restrained_S_all 1.045
_refine_ls_R_factor_all 0.0450
_refine_ls_R_factor_gt 0.0438
_refine_ls_shift/su_max 0.001
_refine_ls_shift/su_mean 0.000
_refine_ls_structure_factor_coef Fsqd
_refine_ls_weighting_details 'w=1/[\s^2^(Fo^2^)+(0.0618P)^2^+0.7462P] where P=(Fo^2^+2Fc^2^)/3'
_refine_ls_weighting_scheme calc
_refine_ls_wR_factor_gt 0.1120
_refine_ls_wR_factor_ref 0.1133
_reflns_Friedel_coverage 0.000
_reflns_number_gt 3606
_reflns_number_total 3773
_reflns_threshold_expression 'I > 2\s(I)'
_cod_data_source_file d2sc01103d2.cif
_cod_data_source_block QT_131
_cod_database_code 1566812
_shelx_shelxl_version_number 2018/3
_shelx_space_group_comment
;
The symmetry employed for this shelxl refinement is uniquely defined
by the following loop, which should always be used as a source of
symmetry information in preference to the above space-group names.
They are only intended as comments.
;
_shelx_estimated_absorpt_t_max 0.958
_shelx_estimated_absorpt_t_min 0.759
_olex2_refinement_description
;
1. Fixed Uiso
 At 1.2 times of:
  All C(H) groups, All C(H,H) groups
2.a Secondary CH2 refined with riding coordinates:
 C15(H15A,H15B)
2.b Aromatic/amide H refined with riding coordinates:
 C5(H5), C12(H12), C13(H13), C14(H14), C17(H17), C18(H18), C19(H19), C20(H20),
 C21(H21), C23(H23), C24(H24), C25(H25), C26(H26), C27(H27)
;
_olex2_submission_special_instructions 'No special instructions were received'

loop_
_space_group_symop_operation_xyz
'x, y, z'
'-x+1/2, y+1/2, -z+1/2'
'-x, -y, -z'
'x-1/2, -y-1/2, z-1/2'

loop_
_atom_site_label
_atom_site_type_symbol
_atom_site_fract_x
_atom_site_fract_y
_atom_site_fract_z
_atom_site_U_iso_or_equiv
_atom_site_adp_type
_atom_site_occupancy
_atom_site_site_symmetry_order
_atom_site_calc_flag
_atom_site_refinement_flags_posn
_atom_site_refinement_flags_adp
_atom_site_refinement_flags_occupancy
_atom_site_disorder_assembly
_atom_site_disorder_group
N1 N 0.45293(15) 0.78235(8) 0.70413(6) 0.0239(2) Uani 1 1 d . . . . .
C2 C 0.44962(15) 0.81370(8) 0.64116(7) 0.0168(2) Uani 1 1 d . . . . .
B3 B 0.44070(17) 0.85887(8) 0.55371(7) 0.0146(2) Uani 1 1 d . . . . .
H3 H 0.3351(19) 0.9176(10) 0.5477(8) 0.018(3) Uiso 1 1 d . . . . .
C4 C 0.64787(15) 0.88980(7) 0.53786(6) 0.0138(2) Uani 1 1 d . . . . .
C5 C 0.71980(15) 0.86616(7) 0.47136(6) 0.0146(2) Uani 1 1 d . . . . .
H5 H 0.837850 0.890544 0.464241 0.018 Uiso 1 1 calc R U . . .
C6 C 0.62104(15) 0.80439(7) 0.41052(6) 0.0144(2) Uani 1 1 d . . . . .
C7 C 0.44974(15) 0.76758(7) 0.42438(6) 0.0139(2) Uani 1 1 d . . . . .
N8 N 0.36182(12) 0.78597(6) 0.48780(6) 0.0142(2) Uani 1 1 d . . . . .
N9 N 0.20593(13) 0.73809(7) 0.48273(6) 0.0164(2) Uani 1 1 d . . . . .
N10 N 0.19388(13) 0.68820(6) 0.41536(6) 0.0157(2) Uani 1 1 d . . . . .
C11 C 0.34146(15) 0.70433(7) 0.37562(7) 0.0153(2) Uani 1 1 d . . . . .
C12 C 0.39782(16) 0.67228(8) 0.30435(7) 0.0171(2) Uani 1 1 d . . . . .
H12 H 0.327264 0.628721 0.269826 0.021 Uiso 1 1 calc R U . . .
C13 C 0.56371(16) 0.70923(8) 0.28871(7) 0.0182(2) Uani 1 1 d . . . . .
H13 H 0.606913 0.690558 0.240889 0.022 Uiso 1 1 calc R U . . .
C14 C 0.67405(15) 0.77359(8) 0.33980(7) 0.0168(2) Uani 1 1 d . . . . .
H14 H 0.786882 0.795960 0.324995 0.020 Uiso 1 1 calc R U . . .
C15 C 0.03297(15) 0.62713(8) 0.39323(7) 0.0182(2) Uani 1 1 d . . . . .
H15A H -0.030731 0.641378 0.337202 0.022 Uiso 1 1 calc R U . . .
H15B H -0.058398 0.638724 0.429787 0.022 Uiso 1 1 calc R U . . .
C16 C 0.08366(16) 0.52777(8) 0.39760(6) 0.0171(2) Uani 1 1 d . . . . .
C17 C 0.26389(17) 0.49403(8) 0.42439(7) 0.0229(3) Uani 1 1 d . . . . .
H17 H 0.365562 0.534330 0.442285 0.027 Uiso 1 1 calc R U . . .
C18 C 0.29623(19) 0.40091(9) 0.42512(8) 0.0275(3) Uani 1 1 d . . . . .
H18 H 0.420109 0.378232 0.443152 0.033 Uiso 1 1 calc R U . . .
C19 C 0.1490(2) 0.34150(9) 0.39976(8) 0.0274(3) Uani 1 1 d . . . . .
H19 H 0.171569 0.278245 0.400329 0.033 Uiso 1 1 calc R U . . .
C20 C -0.03189(19) 0.37488(9) 0.37347(8) 0.0260(3) Uani 1 1 d . . . . .
H20 H -0.133544 0.334319 0.356388 0.031 Uiso 1 1 calc R U . . .
C21 C -0.06466(17) 0.46739(8) 0.37206(7) 0.0214(3) Uani 1 1 d . . . . .
H21 H -0.188590 0.489821 0.353635 0.026 Uiso 1 1 calc R U . . .
C22 C 0.75973(15) 0.94937(7) 0.59996(6) 0.0146(2) Uani 1 1 d . . . . .
C23 C 0.66954(16) 1.00894(8) 0.64597(7) 0.0172(2) Uani 1 1 d . . . . .
H23 H 0.535498 1.010985 0.637093 0.021 Uiso 1 1 calc R U . . .
C24 C 0.77265(17) 1.06496(8) 0.70426(7) 0.0203(2) Uani 1 1 d . . . . .
H24 H 0.708975 1.105511 0.734151 0.024 Uiso 1 1 calc R U . . .
C25 C 0.96919(17) 1.06175(8) 0.71893(7) 0.0213(3) Uani 1 1 d . . . . .
H25 H 1.039965 1.099833 0.758886 0.026 Uiso 1 1 calc R U . . .
C26 C 1.06118(16) 1.00232(8) 0.67462(7) 0.0212(3) Uani 1 1 d . . . . .
H26 H 1.195222 0.999737 0.684534 0.025 Uiso 1 1 calc R U . . .
C27 C 0.95783(16) 0.94668(8) 0.61588(7) 0.0179(2) Uani 1 1 d . . . . .
H27 H 1.022269 0.906309 0.586143 0.022 Uiso 1 1 calc R U . . .

loop_
_atom_site_aniso_label
_atom_site_aniso_U_11
_atom_site_aniso_U_22
_atom_site_aniso_U_33
_atom_site_aniso_U_23
_atom_site_aniso_U_13
_atom_site_aniso_U_12
N1 0.0250(5) 0.0279(6) 0.0209(5) 0.0009(4) 0.0101(4) -0.0061(4)
C2 0.0143(5) 0.0192(5) 0.0189(5) -0.0030(4) 0.0087(4) -0.0026(4)
B3 0.0148(5) 0.0151(6) 0.0158(5) -0.0014(4) 0.0074(4) -0.0009(4)
C4 0.0148(5) 0.0115(5) 0.0162(5) 0.0023(4) 0.0057(4) 0.0009(4)
C5 0.0139(5) 0.0137(5) 0.0177(5) 0.0018(4) 0.0067(4) -0.0004(4)
C6 0.0149(5) 0.0132(5) 0.0164(5) 0.0020(4) 0.0067(4) 0.0018(4)
C7 0.0152(5) 0.0134(5) 0.0144(5) 0.0009(4) 0.0060(4) 0.0014(4)
N8 0.0131(4) 0.0149(4) 0.0165(4) 0.0006(3) 0.0074(3) -0.0008(3)
N9 0.0147(4) 0.0173(5) 0.0184(5) -0.0009(4) 0.0062(3) -0.0019(3)
N10 0.0142(4) 0.0163(5) 0.0177(4) -0.0015(3) 0.0061(3) -0.0016(3)
C11 0.0148(5) 0.0146(5) 0.0177(5) 0.0014(4) 0.0057(4) 0.0009(4)
C12 0.0187(5) 0.0167(5) 0.0169(5) -0.0025(4) 0.0055(4) 0.0002(4)
C13 0.0205(5) 0.0189(5) 0.0174(5) -0.0021(4) 0.0091(4) 0.0020(4)
C14 0.0166(5) 0.0167(5) 0.0191(5) 0.0010(4) 0.0091(4) 0.0007(4)
C15 0.0132(5) 0.0190(6) 0.0229(5) -0.0013(4) 0.0041(4) -0.0035(4)
C16 0.0192(5) 0.0185(5) 0.0149(5) 0.0010(4) 0.0066(4) -0.0030(4)
C17 0.0218(6) 0.0209(6) 0.0248(6) 0.0023(5) 0.0012(5) -0.0024(5)
C18 0.0296(7) 0.0232(6) 0.0283(6) 0.0051(5) 0.0010(5) 0.0034(5)
C19 0.0412(7) 0.0171(6) 0.0246(6) 0.0044(5) 0.0081(5) -0.0021(5)
C20 0.0325(7) 0.0223(6) 0.0248(6) -0.0013(5) 0.0096(5) -0.0105(5)
C21 0.0204(6) 0.0236(6) 0.0217(6) -0.0011(4) 0.0073(4) -0.0056(5)
C22 0.0176(5) 0.0136(5) 0.0139(5) 0.0030(4) 0.0067(4) -0.0012(4)
C23 0.0182(5) 0.0161(5) 0.0180(5) 0.0011(4) 0.0053(4) 0.0021(4)
C24 0.0263(6) 0.0164(5) 0.0189(5) -0.0007(4) 0.0062(4) 0.0023(4)
C25 0.0263(6) 0.0194(6) 0.0181(5) -0.0006(4) 0.0041(4) -0.0065(5)
C26 0.0179(5) 0.0255(6) 0.0216(6) 0.0019(5) 0.0071(4) -0.0056(4)
C27 0.0173(5) 0.0203(6) 0.0184(5) 0.0003(4) 0.0091(4) -0.0016(4)

loop_
_atom_type_symbol
_atom_type_description
_atom_type_scat_dispersion_real
_atom_type_scat_dispersion_imag
_atom_type_scat_source
C C 0.0181 0.0091 'International Tables Vol C Tables 4.2.6.8 and 6.1.1.4'
H H 0.0000 0.0000 'International Tables Vol C Tables 4.2.6.8 and 6.1.1.4'
B B 0.0090 0.0039 'International Tables Vol C Tables 4.2.6.8 and 6.1.1.4'
N N 0.0311 0.0180 'International Tables Vol C Tables 4.2.6.8 and 6.1.1.4'

loop_
_geom_angle_atom_site_label_1
_geom_angle_atom_site_label_2
_geom_angle_atom_site_label_3
_geom_angle
_geom_angle_site_symmetry_1
_geom_angle_site_symmetry_3
_geom_angle_publ_flag
N1 C2 B3 178.60(12) . . ?
C2 B3 H3 108.3(7) . . ?
C2 B3 C4 112.27(9) . . ?
C4 B3 H3 112.6(7) . . ?
N8 B3 C2 107.75(9) . . ?
N8 B3 H3 107.9(7) . . ?
N8 B3 C4 107.75(8) . . ?
C5 C4 B3 123.89(10) . . ?
C5 C4 C22 119.29(9) . . ?
C22 C4 B3 116.80(9) . . ?
C4 C5 H5 119.1 . . ?
C4 C5 C6 121.75(10) . . ?
C6 C5 H5 119.1 . . ?
C7 C6 C5 117.48(9) . . ?
C14 C6 C5 129.06(10) . . ?
C14 C6 C7 113.44(10) . . ?
N8 C7 C6 126.68(10) . . ?
N8 C7 C11 107.71(9) . . ?
C11 C7 C6 125.61(10) . . ?
C7 N8 B3 121.68(9) . . ?
N9 N8 B3 127.60(9) . . ?
N9 N8 C7 110.66(9) . . ?
N8 N9 N10 106.11(8) . . ?
N9 N10 C11 111.94(9) . . ?
N9 N10 C15 118.91(9) . . ?
C11 N10 C15 129.15(10) . . ?
C7 C11 C12 120.60(10) . . ?
N10 C11 C7 103.57(9) . . ?
N10 C11 C12 135.82(11) . . ?
C11 C12 H12 122.7 . . ?
C13 C12 C11 114.65(10) . . ?
C13 C12 H12 122.7 . . ?
C12 C13 H13 118.0 . . ?
C12 C13 C14 124.04(10) . . ?
C14 C13 H13 118.0 . . ?
C6 C14 C13 121.64(10) . . ?
C6 C14 H14 119.2 . . ?
C13 C14 H14 119.2 . . ?
N10 C15 H15A 108.6 . . ?
N10 C15 H15B 108.6 . . ?
N10 C15 C16 114.50(9) . . ?
H15A C15 H15B 107.6 . . ?
C16 C15 H15A 108.6 . . ?
C16 C15 H15B 108.6 . . ?
C17 C16 C15 124.66(10) . . ?
C17 C16 C21 119.14(11) . . ?
C21 C16 C15 116.20(10) . . ?
C16 C17 H17 119.9 . . ?
C16 C17 C18 120.16(12) . . ?
C18 C17 H17 119.9 . . ?
C17 C18 H18 119.8 . . ?
C19 C18 C17 120.45(12) . . ?
C19 C18 H18 119.8 . . ?
C18 C19 H19 120.2 . . ?
C18 C19 C20 119.63(12) . . ?
C20 C19 H19 120.2 . . ?
C19 C20 H20 119.9 . . ?
C19 C20 C21 120.19(12) . . ?
C21 C20 H20 119.9 . . ?
C16 C21 H21 119.8 . . ?
C20 C21 C16 120.43(12) . . ?
C20 C21 H21 119.8 . . ?
C23 C22 C4 120.71(10) . . ?
C27 C22 C4 121.41(10) . . ?
C27 C22 C23 117.87(10) . . ?
C22 C23 H23 119.4 . . ?
C24 C23 C22 121.23(11) . . ?
C24 C23 H23 119.4 . . ?
C23 C24 H24 120.0 . . ?
C23 C24 C25 120.10(11) . . ?
C25 C24 H24 120.0 . . ?
C24 C25 H25 120.2 . . ?
C26 C25 C24 119.51(11) . . ?
C26 C25 H25 120.2 . . ?
C25 C26 H26 119.8 . . ?
C27 C26 C25 120.35(11) . . ?
C27 C26 H26 119.8 . . ?
C22 C27 H27 119.5 . . ?
C26 C27 C22 120.93(11) . . ?
C26 C27 H27 119.5 . . ?

loop_
_geom_bond_atom_site_label_1
_geom_bond_atom_site_label_2
_geom_bond_distance
_geom_bond_site_symmetry_2
_geom_bond_publ_flag
N1 C2 1.1478(16) . ?
C2 B3 1.5999(16) . ?
B3 H3 1.147(14) . ?
B3 C4 1.6263(15) . ?
B3 N8 1.5746(15) . ?
C4 C5 1.3546(15) . ?
C4 C22 1.4855(15) . ?
C5 H5 0.9500 . ?
C5 C6 1.4556(15) . ?
C6 C7 1.4047(15) . ?
C6 C14 1.3841(15) . ?
C7 N8 1.3568(13) . ?
C7 C11 1.3864(15) . ?
N8 N9 1.3169(13) . ?
N9 N10 1.3375(13) . ?
N10 C11 1.3713(14) . ?
N10 C15 1.4635(14) . ?
C11 C12 1.4089(15) . ?
C12 H12 0.9500 . ?
C12 C13 1.3802(16) . ?
C13 H13 0.9500 . ?
C13 C14 1.4236(16) . ?
C14 H14 0.9500 . ?
C15 H15A 0.9900 . ?
C15 H15B 0.9900 . ?
C15 C16 1.5137(16) . ?
C16 C17 1.3875(16) . ?
C16 C21 1.3992(16) . ?
C17 H17 0.9500 . ?
C17 C18 1.3974(18) . ?
C18 H18 0.9500 . ?
C18 C19 1.3840(19) . ?
C19 H19 0.9500 . ?
C19 C20 1.388(2) . ?
C20 H20 0.9500 . ?
C20 C21 1.3889(18) . ?
C21 H21 0.9500 . ?
C22 C23 1.4036(15) . ?
C22 C27 1.4034(15) . ?
C23 H23 0.9500 . ?
C23 C24 1.3896(16) . ?
C24 H24 0.9500 . ?
C24 C25 1.3926(17) . ?
C25 H25 0.9500 . ?
C25 C26 1.3919(18) . ?
C26 H26 0.9500 . ?
C26 C27 1.3915(16) . ?
C27 H27 0.9500 . ?

loop_
_geom_torsion_atom_site_label_1
_geom_torsion_atom_site_label_2
_geom_torsion_atom_site_label_3
_geom_torsion_atom_site_label_4
_geom_torsion
_geom_torsion_site_symmetry_1
_geom_torsion_site_symmetry_2
_geom_torsion_site_symmetry_3
_geom_torsion_site_symmetry_4
_geom_torsion_publ_flag
C2 B3 C4 C5 128.06(11) . . . . ?
C2 B3 C4 C22 -53.53(12) . . . . ?
C2 B3 N8 C7 -130.24(10) . . . . ?
C2 B3 N8 N9 52.66(14) . . . . ?
B3 C4 C5 C6 -4.76(16) . . . . ?
B3 C4 C22 C23 -29.11(14) . . . . ?
B3 C4 C22 C27 149.45(10) . . . . ?
B3 N8 N9 N10 177.52(10) . . . . ?
C4 B3 N8 C7 -8.89(13) . . . . ?
C4 B3 N8 N9 174.01(10) . . . . ?
C4 C5 C6 C7 -1.90(15) . . . . ?
C4 C5 C6 C14 179.96(11) . . . . ?
C4 C22 C23 C24 179.97(10) . . . . ?
C4 C22 C27 C26 -179.52(10) . . . . ?
C5 C4 C22 C23 149.37(11) . . . . ?
C5 C4 C22 C27 -32.06(15) . . . . ?
C5 C6 C7 N8 2.47(16) . . . . ?
C5 C6 C7 C11 -176.47(10) . . . . ?
C5 C6 C14 C13 176.87(11) . . . . ?
C6 C7 N8 B3 3.83(17) . . . . ?
C6 C7 N8 N9 -178.63(10) . . . . ?
C6 C7 C11 N10 178.24(10) . . . . ?
C6 C7 C11 C12 -1.14(17) . . . . ?
C7 C6 C14 C13 -1.34(16) . . . . ?
C7 N8 N9 N10 0.16(12) . . . . ?
C7 C11 C12 C13 -0.39(16) . . . . ?
N8 B3 C4 C5 9.57(14) . . . . ?
N8 B3 C4 C22 -172.02(9) . . . . ?
N8 C7 C11 N10 -0.86(12) . . . . ?
N8 C7 C11 C12 179.76(10) . . . . ?
N8 N9 N10 C11 -0.75(12) . . . . ?
N8 N9 N10 C15 180.00(9) . . . . ?
N9 N10 C11 C7 1.00(12) . . . . ?
N9 N10 C11 C12 -179.76(12) . . . . ?
N9 N10 C15 C16 -113.40(11) . . . . ?
N10 C11 C12 C13 -179.52(12) . . . . ?
N10 C15 C16 C17 3.54(16) . . . . ?
N10 C15 C16 C21 -176.17(10) . . . . ?
C11 C7 N8 B3 -177.08(9) . . . . ?
C11 C7 N8 N9 0.47(12) . . . . ?
C11 N10 C15 C16 67.49(15) . . . . ?
C11 C12 C13 C14 0.95(17) . . . . ?
C12 C13 C14 C6 -0.05(18) . . . . ?
C14 C6 C7 N8 -179.10(10) . . . . ?
C14 C6 C7 C11 1.96(16) . . . . ?
C15 N10 C11 C7 -179.84(10) . . . . ?
C15 N10 C11 C12 -0.6(2) . . . . ?
C15 C16 C17 C18 -179.21(11) . . . . ?
C15 C16 C21 C20 179.69(11) . . . . ?
C16 C17 C18 C19 -0.47(19) . . . . ?
C17 C16 C21 C20 -0.03(17) . . . . ?
C17 C18 C19 C20 0.0(2) . . . . ?
C18 C19 C20 C21 0.48(19) . . . . ?
C19 C20 C21 C16 -0.45(19) . . . . ?
C21 C16 C17 C18 0.49(18) . . . . ?
C22 C4 C5 C6 176.87(9) . . . . ?
C22 C23 C24 C25 -1.03(17) . . . . ?
C23 C22 C27 C26 -0.92(16) . . . . ?
C23 C24 C25 C26 0.22(18) . . . . ?
C24 C25 C26 C27 0.21(18) . . . . ?
C25 C26 C27 C22 0.15(18) . . . . ?
C27 C22 C23 C24 1.36(16) . . . . ?
